data_1522296
loop_
_publ_author_name
'Kripyakevich, P.I.'
'Pylaeva, E.N.'

_publ_section_title
;
 Crystal structure of the compound Ta2 Ni
;
_journal_name_full 'Zhurnal Strukturnoi Khimii (Issue-No. from 1981)'
_journal_page_first 35
_journal_page_last 37
_journal_volume 3
_journal_year 1962
_chemical_formula_sum 'Ni Ta2'
_space_group_IT_number 140
_symmetry_space_group_name_Hall '-I 4 2c'
_symmetry_space_group_name_H-M 'I 4/m c m'
_cell_angle_alpha 90
_cell_angle_beta 90
_cell_angle_gamma 90
_cell_formula_units_Z 4
_cell_length_a 6.216
_cell_length_b 6.216
_cell_length_c 4.872
_cell_volume 188.248
_citation_journal_id_ASTM ZSTKAI
_cod_data_source_file Kripyakevich_ZSTKAI_1962_1517.cif
_cod_data_source_block Ni1Ta2
_cod_original_cell_volume 188.2475
_cod_original_formula_sum 'Ni1 Ta2'
_cod_database_code 1522296

loop_
_symmetry_equiv_pos_as_xyz
x,y,z
-y,x,z
-x,-y,z
y,-x,z
x,-y,-z+1/2
y,x,-z+1/2
-x,y,-z+1/2
-y,-x,-z+1/2
-x,-y,-z
y,-x,-z
x,y,-z
-y,x,-z
-x,y,z-1/2
-y,-x,z-1/2
x,-y,z-1/2
y,x,z-1/2
x+1/2,y+1/2,z+1/2
-y+1/2,x+1/2,z+1/2
-x+1/2,-y+1/2,z+1/2
y+1/2,-x+1/2,z+1/2
x+1/2,-y+1/2,-z+1
y+1/2,x+1/2,-z+1
-x+1/2,y+1/2,-z+1
-y+1/2,-x+1/2,-z+1
-x+1/2,-y+1/2,-z+1/2
y+1/2,-x+1/2,-z+1/2
x+1/2,y+1/2,-z+1/2
-y+1/2,x+1/2,-z+1/2
-x+1/2,y+1/2,z
-y+1/2,-x+1/2,z
x+1/2,-y+1/2,z
y+1/2,x+1/2,z

loop_
_atom_site_label
_atom_site_type_symbol
_atom_site_fract_x
_atom_site_fract_y
_atom_site_fract_z
_atom_site_occupancy
_atom_site_U_iso_or_equiv
Ta1 Ta 0.158 0.658 0 1 0.0
Ni1 Ni 0 0 0.25 1 0.0
